data_1528371
loop_
_publ_author_name
'Bowman, A.'
'Smith, R.I.'
'Gregory, D.H.'

_publ_section_title
;
 Synthesis and structure of the ternary and quaternary strontium nitride
 halides, Sr2 N (X, X') (X, X' = Cl, Br, I)
;
_journal_name_full 'Journal of Solid State Chemistry'
_journal_page_first 130
_journal_page_last 139
_journal_volume 179
_journal_year 2006
_chemical_formula_sum 'Br0.51 Cl0.49 N Sr2'
_chemical_name_systematic 'Sr2 N Cl0.49 Br0.51'
_space_group_IT_number 166
_symmetry_space_group_name_Hall '-R 3 2"'
_symmetry_space_group_name_H-M 'R -3 m :H'
_cell_angle_alpha 90
_cell_angle_beta 90
_cell_angle_gamma 120
_cell_formula_units_Z 3
_cell_length_a 3.9129
_cell_length_b 3.9129
_cell_length_c 21.4254
_cell_volume 284.091
_citation_journal_id_ASTM JSSCBI
_cod_data_source_file Bowman_JSSCBI_2006_1098.cif
_cod_data_source_block Br0.51Cl0.49N1Sr2
_cod_original_cell_volume 284.0907
_cod_original_formula_sum 'Br0.51 Cl0.49 N1 Sr2'
_cod_database_code 1528371

loop_
_symmetry_equiv_pos_as_xyz
x,y,z
-y,x-y,z
-x+y,-x,z
y,x,-z
-x,-x+y,-z
x-y,-y,-z
-x,-y,-z
y,-x+y,-z
x-y,x,-z
-y,-x,z
x,x-y,z
-x+y,y,z
x+2/3,y+1/3,z+1/3
-y+2/3,x-y+1/3,z+1/3
-x+y+2/3,-x+1/3,z+1/3
y+2/3,x+1/3,-z+1/3
-x+2/3,-x+y+1/3,-z+1/3
x-y+2/3,-y+1/3,-z+1/3
-x+2/3,-y+1/3,-z+1/3
y+2/3,-x+y+1/3,-z+1/3
x-y+2/3,x+1/3,-z+1/3
-y+2/3,-x+1/3,z+1/3
x+2/3,x-y+1/3,z+1/3
-x+y+2/3,y+1/3,z+1/3
x+1/3,y+2/3,z+2/3
-y+1/3,x-y+2/3,z+2/3
-x+y+1/3,-x+2/3,z+2/3
y+1/3,x+2/3,-z+2/3
-x+1/3,-x+y+2/3,-z+2/3
x-y+1/3,-y+2/3,-z+2/3
-x+1/3,-y+2/3,-z+2/3
y+1/3,-x+y+2/3,-z+2/3
x-y+1/3,x+2/3,-z+2/3
-y+1/3,-x+2/3,z+2/3
x+1/3,x-y+2/3,z+2/3
-x+y+1/3,y+2/3,z+2/3

loop_
_atom_site_label
_atom_site_type_symbol
_atom_site_fract_x
_atom_site_fract_y
_atom_site_fract_z
_atom_site_occupancy
_atom_site_U_iso_or_equiv
Cl1 Cl-1 0 0 0 0.49 0.0
Sr1 Sr+2 0 0 0.229 1 0.0
Br1 Br-1 0 0 0 0.51 0.0
N1 N-3 0 0 0.5 1 0.0
